data_4337612
loop_
_publ_author_name
'Wang, Ting-Ting'
'Ren, Min'
'Bao, Song-Song'
'Liu, Bin'
'Pi, Li'
'Cai, Zhong-Sheng'
'Zheng, Ze-Hua'
'Xu, Zhong-Li'
'Zheng, Li-Min'

_publ_section_title
;
 Effect of structural isomerism on magnetic dynamics: from single-molecule
 magnet to single-chain magnet.
;
_journal_issue 6
_journal_name_full 'Inorganic chemistry'
_journal_page_first 3117
_journal_page_last 3125
_journal_paper_doi 10.1021/ic403042p
_journal_volume 53
_journal_year 2014
_chemical_formula_moiety '2(C38 H33 F Mn2 N4 O7 P),2(Cl O4), C H4 O'
_chemical_formula_sum 'C77 H70 Cl2 F2 Mn4 N8 O23 P2'
_chemical_formula_weight 1866.01
_chemical_name_systematic
; 
 ? 
;
_space_group_IT_number 2
_symmetry_cell_setting triclinic
_symmetry_space_group_name_Hall '-P 1'
_symmetry_space_group_name_H-M 'P -1'
_atom_sites_solution_hydrogens geom
_atom_sites_solution_primary direct
_atom_sites_solution_secondary difmap
_audit_creation_method SHELXL-97
_cell_angle_alpha 69.045(2)
_cell_angle_beta 79.784(2)
_cell_angle_gamma 88.200(2)
_cell_formula_units_Z 1
_cell_length_a 10.8532(15)
_cell_length_b 13.2141(18)
_cell_length_c 14.515(2)
_cell_measurement_temperature 163(2)
_cell_measurement_theta_max 27.50
_cell_measurement_theta_min 2.46
_cell_volume 1912.0(5)
_computing_cell_refinement SMART
_computing_data_collection 'SMART (Bruker, 2000)'
_computing_data_reduction 'SAINT (Bruker, 2000)'
_computing_molecular_graphics SHELXTL
_computing_publication_material SHELXTL
_computing_structure_refinement SHELXTL
_computing_structure_solution 'SHELXTL (Bruker, 2000)'
_diffrn_ambient_temperature 163(2)
_diffrn_measured_fraction_theta_full 0.991
_diffrn_measured_fraction_theta_max 0.991
_diffrn_radiation_monochromator graphite
_diffrn_radiation_source 'fine-focus sealed tube'
_diffrn_radiation_type MoK\a
_diffrn_radiation_wavelength 0.71073
_diffrn_reflns_av_R_equivalents 0.0291
_diffrn_reflns_av_sigmaI/netI 0.0446
_diffrn_reflns_limit_h_max 12
_diffrn_reflns_limit_h_min -12
_diffrn_reflns_limit_k_max 15
_diffrn_reflns_limit_k_min -15
_diffrn_reflns_limit_l_max 17
_diffrn_reflns_limit_l_min -15
_diffrn_reflns_number 13848
_diffrn_reflns_theta_full 25.00
_diffrn_reflns_theta_max 25.00
_diffrn_reflns_theta_min 1.53
_exptl_absorpt_coefficient_mu 0.847
_exptl_absorpt_correction_T_max 0.975
_exptl_absorpt_correction_T_min 0.888
_exptl_absorpt_correction_type multi-scan
_exptl_absorpt_process_details 'SADABS; Bruker, 2000'
_exptl_crystal_colour 'Dark brown'
_exptl_crystal_density_diffrn 1.621
_exptl_crystal_density_method 'not measured'
_exptl_crystal_description block-like
_exptl_crystal_F_000 954
_exptl_crystal_size_max 0.14
_exptl_crystal_size_mid 0.12
_exptl_crystal_size_min 0.03
_refine_diff_density_max 1.037
_refine_diff_density_min -0.752
_refine_diff_density_rms 0.085
_refine_ls_extinction_method none
_refine_ls_goodness_of_fit_ref 1.115
_refine_ls_hydrogen_treatment constr
_refine_ls_matrix_type full
_refine_ls_number_parameters 566
_refine_ls_number_reflns 6675
_refine_ls_number_restraints 104
_refine_ls_restrained_S_all 1.161
_refine_ls_R_factor_all 0.0572
_refine_ls_R_factor_gt 0.0451
_refine_ls_shift/su_max 0.001
_refine_ls_shift/su_mean 0.000
_refine_ls_structure_factor_coef Fsqd
_refine_ls_weighting_details 'calc w=1/[\s^2^(Fo^2^)+(0.0735P)^2^+0.8658P] where P=(Fo^2^+2Fc^2^)/3'
_refine_ls_weighting_scheme calc
_refine_ls_wR_factor_gt 0.1249
_refine_ls_wR_factor_ref 0.1351
_reflns_number_gt 5433
_reflns_number_total 6675
_reflns_threshold_expression >2sigma(I)
_cod_data_source_file ic403042p_si_002.cif
_cod_data_source_block 168
_cod_original_sg_symbol_H-M P-1
_cod_database_code 4337612

loop_
_symmetry_equiv_pos_as_xyz
'x, y, z'
'-x, -y, -z'

loop_
_atom_site_label
_atom_site_type_symbol
_atom_site_fract_x
_atom_site_fract_y
_atom_site_fract_z
_atom_site_U_iso_or_equiv
_atom_site_adp_type
_atom_site_occupancy
_atom_site_symmetry_multiplicity
_atom_site_calc_flag
_atom_site_refinement_flags
_atom_site_disorder_assembly
_atom_site_disorder_group
Mn1 Mn 0.43207(5) 0.62311(4) -0.00624(4) 0.02237(16) Uani 1 1 d . . .
Mn2 Mn 0.13709(5) 0.95627(4) 0.05103(4) 0.02138(15) Uani 1 1 d . . .
P1 P 0.41423(8) 0.83768(7) 0.07830(7) 0.0213(2) Uani 1 1 d . . .
C1 C 0.5495(3) 0.7534(3) -0.2096(2) 0.0232(7) Uani 1 1 d . . .
C2 C 0.6612(3) 0.7894(3) -0.2792(3) 0.0268(8) Uani 1 1 d . . .
H2 H 0.7375 0.7754 -0.2571 0.032 Uiso 1 1 calc R . .
C3 C 0.6599(4) 0.8447(3) -0.3788(3) 0.0334(9) Uani 1 1 d . . .
H3 H 0.7353 0.8669 -0.4232 0.040 Uiso 1 1 calc R . .
C4 C 0.5469(4) 0.8684(3) -0.4151(3) 0.0354(9) Uani 1 1 d . . .
H4 H 0.5467 0.9076 -0.4825 0.043 Uiso 1 1 calc R . .
C5 C 0.4365(4) 0.8324(3) -0.3488(3) 0.0332(9) Uani 1 1 d . . .
H5 H 0.3610 0.8467 -0.3722 0.040 Uiso 1 1 calc R . .
C6 C 0.4354(3) 0.7738(3) -0.2455(3) 0.0259(8) Uani 1 1 d . . .
C7 C 0.3159(3) 0.7344(3) -0.1821(3) 0.0284(8) Uani 1 1 d . . .
H7 H 0.2449 0.7532 -0.2114 0.034 Uiso 1 1 calc R . .
C8 C 0.1714(3) 0.6409(3) -0.0294(3) 0.0313(8) Uani 1 1 d . . .
H8A H 0.1133 0.6418 -0.0734 0.038 Uiso 1 1 calc R . .
H8B H 0.1423 0.6892 0.0062 0.038 Uiso 1 1 calc R . .
C9 C 0.1806(3) 0.5260(3) 0.0444(3) 0.0328(9) Uani 1 1 d . . .
H9A H 0.1057 0.5053 0.0955 0.039 Uiso 1 1 calc R . .
H9B H 0.1904 0.4748 0.0099 0.039 Uiso 1 1 calc R . .
C10 C 0.2910(3) 0.4791(3) 0.1840(3) 0.0283(8) Uani 1 1 d . . .
H10 H 0.2175 0.4433 0.2244 0.034 Uiso 1 1 calc R . .
C11 C 0.3989(4) 0.4772(3) 0.2307(3) 0.0285(8) Uani 1 1 d . . .
C12 C 0.3813(4) 0.4384(3) 0.3360(3) 0.0358(9) Uani 1 1 d . . .
H12 H 0.3015 0.4154 0.3729 0.043 Uiso 1 1 calc R . .
C13 C 0.4788(4) 0.4336(3) 0.3858(3) 0.0437(11) Uani 1 1 d . . .
H13 H 0.4654 0.4085 0.4555 0.052 Uiso 1 1 calc R . .
C14 C 0.5983(4) 0.4669(3) 0.3300(3) 0.0424(10) Uani 1 1 d . . .
H14 H 0.6649 0.4646 0.3631 0.051 Uiso 1 1 calc R . .
C15 C 0.6203(4) 0.5033(3) 0.2262(3) 0.0345(9) Uani 1 1 d . . .
H15 H 0.7013 0.5234 0.1907 0.041 Uiso 1 1 calc R . .
C16 C 0.5210(3) 0.5100(3) 0.1740(3) 0.0258(8) Uani 1 1 d . . .
C17 C 0.1689(3) 1.0270(3) -0.1628(3) 0.0251(8) Uani 1 1 d . . .
C18 C 0.1779(3) 0.9952(3) -0.2457(3) 0.0286(8) Uani 1 1 d . . .
H18 H 0.1436 0.9284 -0.2377 0.034 Uiso 1 1 calc R . .
C19 C 0.2369(4) 1.0616(3) -0.3393(3) 0.0350(9) Uani 1 1 d . . .
H19 H 0.2423 1.0384 -0.3933 0.042 Uiso 1 1 calc R . .
C20 C 0.2889(4) 1.1634(3) -0.3548(3) 0.0376(10) Uani 1 1 d . . .
H20 H 0.3289 1.2075 -0.4181 0.045 Uiso 1 1 calc R . .
C21 C 0.2795(3) 1.1964(3) -0.2744(3) 0.0327(9) Uani 1 1 d . . .
H21 H 0.3126 1.2643 -0.2841 0.039 Uiso 1 1 calc R . .
C22 C 0.2208(3) 1.1302(3) -0.1775(3) 0.0251(8) Uani 1 1 d . . .
C23 C 0.2074(3) 1.1723(3) -0.0981(3) 0.0279(8) Uani 1 1 d . . .
H23 H 0.2286 1.2452 -0.1152 0.034 Uiso 1 1 calc R . .
C24 C 0.1491(4) 1.1668(3) 0.0727(3) 0.0304(8) Uani 1 1 d . . .
H24A H 0.0625 1.1862 0.0852 0.037 Uiso 1 1 calc R . .
H24B H 0.2020 1.2319 0.0505 0.037 Uiso 1 1 calc R . .
C25 C 0.1834(3) 1.0848(3) 0.1666(3) 0.0305(8) Uani 1 1 d . . .
H25A H 0.2737 1.0835 0.1614 0.037 Uiso 1 1 calc R . .
H25B H 0.1481 1.1041 0.2241 0.037 Uiso 1 1 calc R . .
C26 C 0.0929(3) 0.9080(3) 0.2680(3) 0.0285(8) Uani 1 1 d . . .
H26 H 0.0947 0.9300 0.3219 0.034 Uiso 1 1 calc R . .
C27 C 0.0458(3) 0.7998(3) 0.2904(3) 0.0286(8) Uani 1 1 d . . .
C28 C 0.0040(4) 0.7357(3) 0.3923(3) 0.0382(9) Uani 1 1 d . . .
H28 H 0.0053 0.7651 0.4415 0.046 Uiso 1 1 calc R . .
C29 C -0.0382(4) 0.6311(3) 0.4191(3) 0.0458(11) Uani 1 1 d . . .
H29 H -0.0650 0.5893 0.4863 0.055 Uiso 1 1 calc R . .
C30 C -0.0409(4) 0.5873(3) 0.3455(3) 0.0403(10) Uani 1 1 d . . .
H30 H -0.0697 0.5160 0.3640 0.048 Uiso 1 1 calc R . .
C31 C -0.0013(4) 0.6484(3) 0.2444(3) 0.0338(9) Uani 1 1 d . . .
H31 H -0.0043 0.6179 0.1962 0.041 Uiso 1 1 calc R . .
C32 C 0.0431(3) 0.7556(3) 0.2151(3) 0.0263(8) Uani 1 1 d . . .
C33 C 0.3933(3) 0.8153(3) 0.2102(3) 0.0263(8) Uani 1 1 d . . .
C34 C 0.3427(4) 0.7185(3) 0.2828(3) 0.0330(9) Uani 1 1 d . . .
H34 H 0.3217 0.6628 0.2629 0.040 Uiso 1 1 calc R . .
C35 C 0.3223(4) 0.7022(4) 0.3852(3) 0.0443(10) Uani 1 1 d . . .
H35 H 0.2897 0.6360 0.4325 0.053 Uiso 1 1 calc R . .
C36 C 0.3512(4) 0.7854(4) 0.4148(3) 0.0468(11) Uani 1 1 d . . .
H36 H 0.3361 0.7756 0.4825 0.056 Uiso 1 1 calc R . .
C37 C 0.4022(4) 0.8830(4) 0.3453(3) 0.0413(10) Uani 1 1 d . . .
H37 H 0.4214 0.9390 0.3656 0.050 Uiso 1 1 calc R . .
C38 C 0.4239(3) 0.8958(3) 0.2451(3) 0.0316(9) Uani 1 1 d . . .
C39 C 0.0000 1.0000 0.5000 0.156(5) Uani 1 2 d SU . .
H39A H -0.0071 1.0026 0.5660 0.234 Uiso 0.50 1 d PR . .
H39B H -0.0072 1.0717 0.4529 0.234 Uiso 0.50 1 d PR . .
H39C H -0.0656 0.9533 0.4993 0.234 Uiso 0.50 1 d PR . .
N1 N 0.2996(3) 0.6752(2) -0.0883(2) 0.0243(6) Uani 1 1 d . . .
N2 N 0.2911(3) 0.5274(2) 0.0900(2) 0.0262(7) Uani 1 1 d . . .
N3 N 0.1679(3) 1.1163(2) -0.0046(2) 0.0248(6) Uani 1 1 d . . .
N4 N 0.1331(3) 0.9773(2) 0.1790(2) 0.0249(6) Uani 1 1 d . . .
O1 O 0.5573(2) 0.69917(18) -0.11388(17) 0.0253(5) Uani 1 1 d . . .
O2 O 0.5465(2) 0.54010(18) 0.07393(18) 0.0284(6) Uani 1 1 d . . .
O3 O 0.1048(2) 0.96253(19) -0.07431(17) 0.0269(5) Uani 1 1 d . . .
O4 O 0.0783(2) 0.81192(18) 0.11742(17) 0.0238(5) Uani 1 1 d . . .
O5 O 0.3858(2) 0.73252(17) 0.06830(17) 0.0233(5) Uani 1 1 d . . .
O6 O 0.3358(2) 0.93293(17) 0.03026(17) 0.0226(5) Uani 1 1 d . . .
O7 O 0.5563(2) 0.86814(18) 0.03462(19) 0.0290(6) Uani 1 1 d . . .
H3A H 0.5683 0.9335 0.0197 0.044 Uiso 1 1 calc R . .
O8 O -0.0551(3) 0.6855(3) 0.6431(2) 0.0534(8) Uani 1 1 d D A .
O9 O 0.0005(8) 0.7576(7) 0.7583(6) 0.082(2) Uani 0.661(8) 1 d PDU A 1
O10 O 0.0809(6) 0.5948(4) 0.7592(5) 0.0617(17) Uani 0.661(8) 1 d PDU A 1
O11 O 0.1493(5) 0.7446(8) 0.6254(4) 0.098(3) Uani 0.661(8) 1 d PDU A 1
O12 O 0.1171(12) 0.9593(11) 0.4731(10) 0.148(5) Uani 0.50 1 d PU . .
H12B H 0.1588 0.9222 0.5260 0.222 Uiso 0.50 1 d PR . .
O9' O -0.0226(12) 0.7004(11) 0.7884(6) 0.055(3) Uani 0.339(8) 1 d PDU A 2
O10' O 0.1443(10) 0.6423(12) 0.6890(12) 0.092(4) Uani 0.339(8) 1 d PDU A 2
O11' O 0.0822(15) 0.8192(8) 0.6428(10) 0.097(4) Uani 0.339(8) 1 d PDU A 2
Cl1 Cl 0.04014(9) 0.70350(9) 0.69282(8) 0.0443(3) Uani 1 1 d DU . .
F1 F 0.4775(2) 0.99037(17) 0.17682(18) 0.0419(6) Uani 1 1 d . . .

loop_
_atom_site_aniso_label
_atom_site_aniso_U_11
_atom_site_aniso_U_22
_atom_site_aniso_U_33
_atom_site_aniso_U_23
_atom_site_aniso_U_13
_atom_site_aniso_U_12
Mn1 0.0218(3) 0.0196(3) 0.0264(3) -0.0089(2) -0.0048(2) 0.0009(2)
Mn2 0.0211(3) 0.0208(3) 0.0240(3) -0.0088(2) -0.0065(2) -0.0015(2)
P1 0.0187(4) 0.0185(4) 0.0292(5) -0.0109(4) -0.0058(4) 0.0001(3)
C1 0.033(2) 0.0176(16) 0.0229(19) -0.0112(14) -0.0066(15) 0.0017(14)
C2 0.0282(19) 0.0216(17) 0.034(2) -0.0136(16) -0.0045(16) -0.0033(14)
C3 0.037(2) 0.032(2) 0.030(2) -0.0132(17) 0.0027(17) -0.0085(17)
C4 0.048(2) 0.030(2) 0.028(2) -0.0117(16) -0.0031(18) -0.0003(18)
C5 0.037(2) 0.0302(19) 0.036(2) -0.0137(17) -0.0137(18) 0.0065(17)
C6 0.0279(19) 0.0232(17) 0.031(2) -0.0139(15) -0.0064(15) 0.0019(14)
C7 0.0291(19) 0.0284(18) 0.034(2) -0.0155(16) -0.0114(16) 0.0044(15)
C8 0.0190(18) 0.040(2) 0.039(2) -0.0205(18) -0.0052(16) 0.0034(15)
C9 0.027(2) 0.036(2) 0.041(2) -0.0207(18) -0.0044(17) -0.0058(16)
C10 0.034(2) 0.0180(16) 0.032(2) -0.0111(15) 0.0008(16) 0.0002(14)
C11 0.038(2) 0.0153(16) 0.031(2) -0.0068(15) -0.0068(17) 0.0048(15)
C12 0.051(3) 0.0256(19) 0.028(2) -0.0091(16) -0.0025(18) 0.0063(17)
C13 0.069(3) 0.035(2) 0.027(2) -0.0098(18) -0.013(2) 0.011(2)
C14 0.059(3) 0.037(2) 0.036(2) -0.0145(19) -0.019(2) 0.007(2)
C15 0.043(2) 0.0281(19) 0.035(2) -0.0130(17) -0.0095(18) 0.0047(17)
C16 0.036(2) 0.0185(16) 0.0245(19) -0.0096(14) -0.0081(16) 0.0081(15)
C17 0.0182(17) 0.0301(18) 0.0245(19) -0.0062(15) -0.0057(14) 0.0027(14)
C18 0.0247(19) 0.0284(18) 0.032(2) -0.0103(16) -0.0045(16) 0.0054(15)
C19 0.034(2) 0.042(2) 0.027(2) -0.0126(17) -0.0019(17) 0.0100(17)
C20 0.033(2) 0.038(2) 0.027(2) 0.0032(17) 0.0001(17) 0.0016(17)
C21 0.026(2) 0.0252(18) 0.036(2) 0.0017(16) -0.0041(16) -0.0001(15)
C22 0.0218(18) 0.0236(17) 0.028(2) -0.0049(15) -0.0100(15) 0.0053(14)
C23 0.0191(18) 0.0194(17) 0.041(2) -0.0035(16) -0.0105(16) 0.0009(14)
C24 0.031(2) 0.0254(18) 0.042(2) -0.0188(17) -0.0097(17) 0.0044(15)
C25 0.028(2) 0.035(2) 0.035(2) -0.0211(17) -0.0046(16) -0.0029(16)
C26 0.029(2) 0.037(2) 0.026(2) -0.0173(17) -0.0120(16) 0.0096(16)
C27 0.029(2) 0.0285(18) 0.027(2) -0.0081(15) -0.0079(16) 0.0087(15)
C28 0.048(2) 0.038(2) 0.027(2) -0.0094(17) -0.0082(18) 0.0124(19)
C29 0.054(3) 0.040(2) 0.030(2) 0.0013(19) -0.002(2) 0.010(2)
C30 0.045(2) 0.027(2) 0.038(2) -0.0041(18) 0.0021(19) 0.0009(18)
C31 0.037(2) 0.0248(18) 0.037(2) -0.0090(17) -0.0031(17) 0.0029(16)
C32 0.0229(18) 0.0280(18) 0.0255(19) -0.0054(15) -0.0079(15) 0.0093(14)
C33 0.0248(18) 0.0284(18) 0.033(2) -0.0164(16) -0.0126(15) 0.0087(15)
C34 0.042(2) 0.0278(19) 0.031(2) -0.0122(16) -0.0091(17) 0.0076(17)
C35 0.056(3) 0.042(2) 0.033(2) -0.0103(19) -0.014(2) 0.014(2)
C36 0.051(3) 0.062(3) 0.037(2) -0.027(2) -0.016(2) 0.017(2)
C37 0.045(2) 0.052(3) 0.048(3) -0.036(2) -0.025(2) 0.018(2)
C38 0.031(2) 0.0306(19) 0.042(2) -0.0179(18) -0.0191(17) 0.0108(16)
C39 0.149(11) 0.134(11) 0.208(14) -0.083(9) -0.045(11) 0.011(9)
N1 0.0227(15) 0.0233(14) 0.0309(17) -0.0145(13) -0.0049(13) 0.0011(12)
N2 0.0253(16) 0.0188(14) 0.0359(18) -0.0117(13) -0.0052(13) 0.0029(12)
N3 0.0182(14) 0.0236(15) 0.0357(18) -0.0120(13) -0.0101(13) 0.0039(12)
N4 0.0206(15) 0.0282(15) 0.0285(17) -0.0119(13) -0.0080(12) 0.0052(12)
O1 0.0255(13) 0.0250(12) 0.0271(14) -0.0100(10) -0.0076(10) 0.0011(10)
O2 0.0279(13) 0.0275(13) 0.0293(14) -0.0098(11) -0.0050(11) 0.0043(10)
O3 0.0274(13) 0.0289(13) 0.0234(13) -0.0070(11) -0.0059(10) -0.0063(10)
O4 0.0259(13) 0.0237(12) 0.0220(13) -0.0079(10) -0.0051(10) -0.0013(10)
O5 0.0271(13) 0.0169(11) 0.0275(13) -0.0091(10) -0.0060(10) -0.0004(9)
O6 0.0203(12) 0.0200(11) 0.0282(13) -0.0085(10) -0.0061(10) 0.0009(9)
O7 0.0210(13) 0.0207(12) 0.0458(16) -0.0130(11) -0.0047(11) -0.0001(10)
O8 0.0400(17) 0.078(2) 0.052(2) -0.0315(18) -0.0133(15) -0.0104(16)
O9 0.093(5) 0.095(5) 0.106(5) -0.081(4) -0.046(4) 0.044(4)
O10 0.069(4) 0.048(3) 0.075(4) -0.022(2) -0.036(3) 0.016(2)
O11 0.028(3) 0.166(7) 0.061(4) 0.006(4) -0.001(2) -0.031(4)
O12 0.147(10) 0.153(10) 0.157(9) -0.095(8) 0.028(9) -0.043(8)
O9' 0.065(6) 0.079(8) 0.038(5) -0.039(5) -0.016(4) 0.005(6)
O10' 0.057(6) 0.124(7) 0.122(9) -0.081(7) -0.008(6) 0.023(6)
O11' 0.103(9) 0.080(5) 0.097(7) -0.011(6) -0.025(7) -0.040(5)
Cl1 0.0319(5) 0.0641(7) 0.0469(6) -0.0336(5) -0.0009(4) -0.0107(5)
F1 0.0460(14) 0.0336(12) 0.0569(15) -0.0258(11) -0.0156(12) -0.0022(10)

loop_
_atom_type_symbol
_atom_type_description
_atom_type_scat_dispersion_real
_atom_type_scat_dispersion_imag
_atom_type_scat_source
C C 0.0033 0.0016 'International Tables Vol C Tables 4.2.6.8 and 6.1.1.4'
N N 0.0061 0.0033 'International Tables Vol C Tables 4.2.6.8 and 6.1.1.4'
O O 0.0106 0.0060 'International Tables Vol C Tables 4.2.6.8 and 6.1.1.4'
F F 0.0171 0.0103 'International Tables Vol C Tables 4.2.6.8 and 6.1.1.4'
P P 0.1023 0.0942 'International Tables Vol C Tables 4.2.6.8 and 6.1.1.4'
Mn Mn 0.3368 0.7283 'International Tables Vol C Tables 4.2.6.8 and 6.1.1.4'
Cl Cl 0.1484 0.1585 'International Tables Vol C Tables 4.2.6.8 and 6.1.1.4'
H H 0.0000 0.0000 'International Tables Vol C Tables 4.2.6.8 and 6.1.1.4'

loop_
_geom_angle_atom_site_label_1
_geom_angle_atom_site_label_2
_geom_angle_atom_site_label_3
_geom_angle
_geom_angle_site_symmetry_1
_geom_angle_site_symmetry_3
O1 Mn1 O2 94.41(10) . .
O1 Mn1 N1 91.83(11) . .
O2 Mn1 N1 166.28(11) . .
O1 Mn1 N2 168.41(11) . .
O2 Mn1 N2 89.47(11) . .
N1 Mn1 N2 82.17(12) . .
O1 Mn1 O5 103.14(9) . .
O2 Mn1 O5 98.14(10) . .
N1 Mn1 O5 92.30(10) . .
N2 Mn1 O5 87.07(10) . .
O4 Mn2 O3 94.09(10) . .
O4 Mn2 N4 91.63(11) . .
O3 Mn2 N4 164.35(11) . .
O4 Mn2 N3 168.53(11) . .
O3 Mn2 N3 89.30(11) . .
N4 Mn2 N3 82.43(12) . .
O4 Mn2 O6 99.97(9) . .
O3 Mn2 O6 100.05(10) . .
N4 Mn2 O6 93.27(10) . .
N3 Mn2 O6 90.19(10) . .
O5 P1 O6 116.67(13) . .
O5 P1 O7 108.03(13) . .
O6 P1 O7 109.50(13) . .
O5 P1 C33 107.68(15) . .
O6 P1 C33 107.86(14) . .
O7 P1 C33 106.66(15) . .
O1 C1 C2 118.3(3) . .
O1 C1 C6 123.6(3) . .
C2 C1 C6 118.0(3) . .
C3 C2 C1 121.3(3) . .
C3 C2 H2 119.3 . .
C1 C2 H2 119.3 . .
C2 C3 C4 121.2(4) . .
C2 C3 H3 119.4 . .
C4 C3 H3 119.4 . .
C5 C4 C3 118.6(4) . .
C5 C4 H4 120.7 . .
C3 C4 H4 120.7 . .
C4 C5 C6 121.3(4) . .
C4 C5 H5 119.4 . .
C6 C5 H5 119.4 . .
C1 C6 C5 119.5(3) . .
C1 C6 C7 122.8(3) . .
C5 C6 C7 117.6(3) . .
N1 C7 C6 125.3(3) . .
N1 C7 H7 117.4 . .
C6 C7 H7 117.4 . .
N1 C8 C9 106.5(3) . .
N1 C8 H8A 110.4 . .
C9 C8 H8A 110.4 . .
N1 C8 H8B 110.4 . .
C9 C8 H8B 110.4 . .
H8A C8 H8B 108.6 . .
N2 C9 C8 106.4(3) . .
N2 C9 H9A 110.5 . .
C8 C9 H9A 110.5 . .
N2 C9 H9B 110.5 . .
C8 C9 H9B 110.5 . .
H9A C9 H9B 108.6 . .
N2 C10 C11 123.8(3) . .
N2 C10 H10 118.1 . .
C11 C10 H10 118.1 . .
C12 C11 C16 119.5(4) . .
C12 C11 C10 118.2(3) . .
C16 C11 C10 122.3(3) . .
C13 C12 C11 121.7(4) . .
C13 C12 H12 119.1 . .
C11 C12 H12 119.1 . .
C12 C13 C14 118.7(4) . .
C12 C13 H13 120.7 . .
C14 C13 H13 120.7 . .
C15 C14 C13 121.5(4) . .
C15 C14 H14 119.3 . .
C13 C14 H14 119.3 . .
C14 C15 C16 120.5(4) . .
C14 C15 H15 119.8 . .
C16 C15 H15 119.8 . .
O2 C16 C15 118.9(3) . .
O2 C16 C11 122.8(3) . .
C15 C16 C11 118.1(3) . .
O3 C17 C18 118.9(3) . .
O3 C17 C22 122.6(3) . .
C18 C17 C22 118.3(3) . .
C19 C18 C17 121.0(3) . .
C19 C18 H18 119.5 . .
C17 C18 H18 119.5 . .
C18 C19 C20 121.3(4) . .
C18 C19 H19 119.4 . .
C20 C19 H19 119.4 . .
C21 C20 C19 118.5(3) . .
C21 C20 H20 120.7 . .
C19 C20 H20 120.7 . .
C20 C21 C22 121.7(3) . .
C20 C21 H21 119.2 . .
C22 C21 H21 119.2 . .
C21 C22 C17 119.2(3) . .
C21 C22 C23 118.8(3) . .
C17 C22 C23 121.8(3) . .
N3 C23 C22 124.7(3) . .
N3 C23 H23 117.6 . .
C22 C23 H23 117.6 . .
N3 C24 C25 107.3(3) . .
N3 C24 H24A 110.3 . .
C25 C24 H24A 110.3 . .
N3 C24 H24B 110.3 . .
C25 C24 H24B 110.3 . .
H24A C24 H24B 108.5 . .
N4 C25 C24 108.4(3) . .
N4 C25 H25A 110.0 . .
C24 C25 H25A 110.0 . .
N4 C25 H25B 110.0 . .
C24 C25 H25B 110.0 . .
H25A C25 H25B 108.4 . .
N4 C26 C27 125.3(3) . .
N4 C26 H26 117.3 . .
C27 C26 H26 117.3 . .
C28 C27 C32 119.9(3) . .
C28 C27 C26 117.6(3) . .
C32 C27 C26 122.5(3) . .
C29 C28 C27 120.7(4) . .
C29 C28 H28 119.7 . .
C27 C28 H28 119.7 . .
C28 C29 C30 119.7(4) . .
C28 C29 H29 120.2 . .
C30 C29 H29 120.2 . .
C29 C30 C31 121.1(4) . .
C29 C30 H30 119.4 . .
C31 C30 H30 119.4 . .
C30 C31 C32 120.3(4) . .
C30 C31 H31 119.8 . .
C32 C31 H31 119.8 . .
O4 C32 C31 118.5(3) . .
O4 C32 C27 123.2(3) . .
C31 C32 C27 118.4(3) . .
C34 C33 C38 116.2(3) . .
C34 C33 P1 121.9(3) . .
C38 C33 P1 121.9(3) . .
C33 C34 C35 122.1(4) . .
C33 C34 H34 119.0 . .
C35 C34 H34 119.0 . .
C36 C35 C34 119.1(4) . .
C36 C35 H35 120.5 . .
C34 C35 H35 120.5 . .
C35 C36 C37 121.0(4) . .
C35 C36 H36 119.5 . .
C37 C36 H36 119.5 . .
C36 C37 C38 118.5(4) . .
C36 C37 H37 120.7 . .
C38 C37 H37 120.7 . .
F1 C38 C37 118.8(3) . .
F1 C38 C33 118.2(3) . .
C37 C38 C33 123.1(4) . .
O12 C39 O12 180.000(4) . 2_576
O12 C39 H39A 109.6 . .
O12 C39 H39A 70.4 2_576 .
O12 C39 H39B 109.5 . .
O12 C39 H39B 70.5 2_576 .
H39A C39 H39B 109.5 . .
O12 C39 H39C 109.3 . .
O12 C39 H39C 70.7 2_576 .
H39A C39 H39C 109.5 . .
H39B C39 H39C 109.5 . .
C7 N1 C8 120.8(3) . .
C7 N1 Mn1 126.4(2) . .
C8 N1 Mn1 112.8(2) . .
C10 N2 C9 122.4(3) . .
C10 N2 Mn1 124.2(3) . .
C9 N2 Mn1 113.1(2) . .
C23 N3 C24 121.8(3) . .
C23 N3 Mn2 124.5(2) . .
C24 N3 Mn2 113.7(2) . .
C26 N4 C25 119.9(3) . .
C26 N4 Mn2 126.9(2) . .
C25 N4 Mn2 113.3(2) . .
C1 O1 Mn1 129.7(2) . .
C16 O2 Mn1 120.8(2) . .
C17 O3 Mn2 124.1(2) . .
C32 O4 Mn2 130.3(2) . .
P1 O5 Mn1 148.20(15) . .
P1 O6 Mn2 132.26(13) . .
P1 O7 H3A 109.5 . .
C39 O12 H12B 115.9 . .
O10' Cl1 O11 57.9(7) . .
O10' Cl1 O9 128.1(7) . .
O11 Cl1 O9 115.5(5) . .
O10' Cl1 O9' 117.9(8) . .
O11 Cl1 O9' 140.2(6) . .
O9 Cl1 O9' 31.0(5) . .
O10' Cl1 O8 115.3(5) . .
O11 Cl1 O8 110.8(3) . .
O9 Cl1 O8 114.3(4) . .
O9' Cl1 O8 105.9(6) . .
O10' Cl1 O11' 107.3(8) . .
O11 Cl1 O11' 52.8(6) . .
O9 Cl1 O11' 71.2(6) . .
O9' Cl1 O11' 102.2(7) . .
O8 Cl1 O11' 107.1(5) . .
O10' Cl1 O10 44.6(7) . .
O11 Cl1 O10 101.8(4) . .
O9 Cl1 O10 104.1(4) . .
O9' Cl1 O10 79.6(6) . .
O8 Cl1 O10 109.1(3) . .
O11' Cl1 O10 141.8(6) . .

loop_
_geom_bond_atom_site_label_1
_geom_bond_atom_site_label_2
_geom_bond_distance
_geom_bond_site_symmetry_2
Mn1 O1 1.873(2) .
Mn1 O2 1.901(2) .
Mn1 N1 1.980(3) .
Mn1 N2 1.998(3) .
Mn1 O5 2.096(2) .
Mn2 O4 1.876(2) .
Mn2 O3 1.886(2) .
Mn2 N4 1.967(3) .
Mn2 N3 1.991(3) .
Mn2 O6 2.152(2) .
P1 O5 1.495(2) .
P1 O6 1.520(2) .
P1 O7 1.566(2) .
P1 C33 1.802(4) .
C1 O1 1.333(4) .
C1 C2 1.405(5) .
C1 C6 1.409(5) .
C2 C3 1.370(5) .
C2 H2 0.9300 .
C3 C4 1.402(6) .
C3 H3 0.9300 .
C4 C5 1.373(5) .
C4 H4 0.9300 .
C5 C6 1.419(5) .
C5 H5 0.9300 .
C6 C7 1.440(5) .
C7 N1 1.288(4) .
C7 H7 0.9300 .
C8 N1 1.487(4) .
C8 C9 1.525(5) .
C8 H8A 0.9700 .
C8 H8B 0.9700 .
C9 N2 1.472(4) .
C9 H9A 0.9700 .
C9 H9B 0.9700 .
C10 N2 1.283(5) .
C10 C11 1.449(5) .
C10 H10 0.9300 .
C11 C12 1.406(5) .
C11 C16 1.420(5) .
C12 C13 1.371(6) .
C12 H12 0.9300 .
C13 C14 1.394(6) .
C13 H13 0.9300 .
C14 C15 1.386(6) .
C14 H14 0.9300 .
C15 C16 1.406(5) .
C15 H15 0.9300 .
C16 O2 1.340(4) .
C17 O3 1.340(4) .
C17 C18 1.397(5) .
C17 C22 1.421(5) .
C18 C19 1.378(5) .
C18 H18 0.9300 .
C19 C20 1.402(6) .
C19 H19 0.9300 .
C20 C21 1.371(6) .
C20 H20 0.9300 .
C21 C22 1.409(5) .
C21 H21 0.9300 .
C22 C23 1.432(5) .
C23 N3 1.293(4) .
C23 H23 0.9300 .
C24 N3 1.479(4) .
C24 C25 1.506(5) .
C24 H24A 0.9700 .
C24 H24B 0.9700 .
C25 N4 1.476(4) .
C25 H25A 0.9700 .
C25 H25B 0.9700 .
C26 N4 1.296(4) .
C26 C27 1.437(5) .
C26 H26 0.9300 .
C27 C28 1.415(5) .
C27 C32 1.417(5) .
C28 C29 1.366(6) .
C28 H28 0.9300 .
C29 C30 1.390(6) .
C29 H29 0.9300 .
C30 C31 1.393(5) .
C30 H30 0.9300 .
C31 C32 1.399(5) .
C31 H31 0.9300 .
C32 O4 1.334(4) .
C33 C34 1.386(5) .
C33 C38 1.403(5) .
C34 C35 1.400(5) .
C34 H34 0.9300 .
C35 C36 1.378(6) .
C35 H35 0.9300 .
C36 C37 1.380(6) .
C36 H36 0.9300 .
C37 C38 1.381(5) .
C37 H37 0.9300 .
C38 F1 1.355(4) .
C39 O12 1.410(13) .
C39 O12 1.410(13) 2_576
C39 H39A 0.9600 .
C39 H39B 0.9600 .
C39 H39C 0.9600 .
O7 H3A 0.8200 .
O8 Cl1 1.431(3) .
O9 Cl1 1.386(5) .
O10 Cl1 1.519(4) .
O11 Cl1 1.380(5) .
O12 H12B 0.9345 .
O9' Cl1 1.420(7) .
O10' Cl1 1.374(7) .
O11' Cl1 1.485(7) .
